data_1533371
loop_
_publ_author_name
'Choi Eunyoung'
'Kim Soo Yeon'
'Kim Yang'
'Seff, K.'

_publ_section_title
;
 Crystal structure of an ethylene sorption complex of fully dehydrated,
 fully oxidized, fully Ag(+)-exchanged zeolite X
;
_journal_name_full 'Microporous and Mesoporous Materials'
_journal_page_first 201
_journal_page_last 210
_journal_volume 62
_journal_year 2003
_chemical_formula_sum 'C54 H108 Ag92 Al92 O384 Si100'
_chemical_name_systematic '(Ag92 (Al92 Si100 O384)) (C2 H4)27'
_space_group_IT_number 203
_symmetry_space_group_name_Hall '-F 2uv 2vw 3'
_symmetry_space_group_name_H-M 'F d -3 :2'
_cell_angle_alpha 90
_cell_angle_beta 90
_cell_angle_gamma 90
_cell_formula_units_Z 1
_cell_length_a 24.981
_cell_length_b 24.981
_cell_length_c 24.981
_cell_volume 15589.402
_citation_journal_id_ASTM MIMMFJ
_cod_data_source_file ChoiEunyoung_MIMMFJ_2003_506.cif
_cod_data_source_block C54H108Ag92Al92O384Si100
_cod_original_cell_volume 15589.4
_cod_database_code 1533371

loop_
_symmetry_equiv_pos_as_xyz
x,y,z
-x+1/4,-y+1/4,z
x,-y+1/4,-z+1/4
-x+1/4,y,-z+1/4
z,x,y
-z+1/4,-x+1/4,y
z,-x+1/4,-y+1/4
-z+1/4,x,-y+1/4
y,z,x
y,-z+1/4,-x+1/4
-y+1/4,z,-x+1/4
-y+1/4,-z+1/4,x
-x,-y,-z
x-1/4,y-1/4,-z
-x,y-1/4,z-1/4
x-1/4,-y,z-1/4
-z,-x,-y
z-1/4,x-1/4,-y
-z,x-1/4,y-1/4
z-1/4,-x,y-1/4
-y,-z,-x
-y,z-1/4,x-1/4
y-1/4,-z,x-1/4
y-1/4,z-1/4,-x
x,y+1/2,z+1/2
-x+1/4,-y+3/4,z+1/2
x,-y+3/4,-z+3/4
-x+1/4,y+1/2,-z+3/4
z,x+1/2,y+1/2
-z+1/4,-x+3/4,y+1/2
z,-x+3/4,-y+3/4
-z+1/4,x+1/2,-y+3/4
y,z+1/2,x+1/2
y,-z+3/4,-x+3/4
-y+1/4,z+1/2,-x+3/4
-y+1/4,-z+3/4,x+1/2
-x,-y+1/2,-z+1/2
x-1/4,y+1/4,-z+1/2
-x,y+1/4,z+1/4
x-1/4,-y+1/2,z+1/4
-z,-x+1/2,-y+1/2
z-1/4,x+1/4,-y+1/2
-z,x+1/4,y+1/4
z-1/4,-x+1/2,y+1/4
-y,-z+1/2,-x+1/2
-y,z+1/4,x+1/4
y-1/4,-z+1/2,x+1/4
y-1/4,z+1/4,-x+1/2
x+1/2,y,z+1/2
-x+3/4,-y+1/4,z+1/2
x+1/2,-y+1/4,-z+3/4
-x+3/4,y,-z+3/4
z+1/2,x,y+1/2
-z+3/4,-x+1/4,y+1/2
z+1/2,-x+1/4,-y+3/4
-z+3/4,x,-y+3/4
y+1/2,z,x+1/2
y+1/2,-z+1/4,-x+3/4
-y+3/4,z,-x+3/4
-y+3/4,-z+1/4,x+1/2
-x+1/2,-y,-z+1/2
x+1/4,y-1/4,-z+1/2
-x+1/2,y-1/4,z+1/4
x+1/4,-y,z+1/4
-z+1/2,-x,-y+1/2
z+1/4,x-1/4,-y+1/2
-z+1/2,x-1/4,y+1/4
z+1/4,-x,y+1/4
-y+1/2,-z,-x+1/2
-y+1/2,z-1/4,x+1/4
y+1/4,-z,x+1/4
y+1/4,z-1/4,-x+1/2
x+1/2,y+1/2,z
-x+3/4,-y+3/4,z
x+1/2,-y+3/4,-z+1/4
-x+3/4,y+1/2,-z+1/4
z+1/2,x+1/2,y
-z+3/4,-x+3/4,y
z+1/2,-x+3/4,-y+1/4
-z+3/4,x+1/2,-y+1/4
y+1/2,z+1/2,x
y+1/2,-z+3/4,-x+1/4
-y+3/4,z+1/2,-x+1/4
-y+3/4,-z+3/4,x
-x+1/2,-y+1/2,-z
x+1/4,y+1/4,-z
-x+1/2,y+1/4,z-1/4
x+1/4,-y+1/2,z-1/4
-z+1/2,-x+1/2,-y
z+1/4,x+1/4,-y
-z+1/2,x+1/4,y-1/4
z+1/4,-x+1/2,y-1/4
-y+1/2,-z+1/2,-x
-y+1/2,z+1/4,x-1/4
y+1/4,-z+1/2,x-1/4
y+1/4,z+1/4,-x

loop_
_atom_site_label
_atom_site_type_symbol
_atom_site_fract_x
_atom_site_fract_y
_atom_site_fract_z
_atom_site_occupancy
_atom_site_U_iso_or_equiv
O1 O-2 0.8918 -0.0004 0.107 1 0.0
H1 H 0.2881 0.2983 0.3533 0.5625 0.0
Ag6 Ag+1 0.2084 0.1621 0.4199 0.0833 0.0
Ag2 Ag+1 0.0682 0.0682 0.0682 0.5 0.0
H2 H 0.2503 0.2605 0.3155 0.5625 0.0
Ag7 Ag+1 0.2688 0.1749 0.4208 0.1146 0.0
Al1 Al+3 -0.0526 0.0364 0.1254 0.9583 0.0
O4 O-2 -0.0744 0.0774 0.1751 1 0.0
Ag4 Ag+1 0.241 0.241 0.241 0.8437 0.0
O3 O-2 -0.0305 0.0723 0.0703 1 0.0
Ag3 Ag+1 0.1981 0.1981 0.1981 0.1562 0.0
Si2 Si+4 -0.0526 0.0364 0.1254 0.0417 0.0
Ag5 Ag+1 0.1551 0.0973 0.4093 0.0833 0.0
C1 C 0.2798 0.2857 0.3175 0.5625 0.0
Ag1 Ag+1 0 0 0 0.75 0.0
Si1 Si+4 -0.0528 0.1242 0.0356 1 0.0
O2 O-2 -0.0015 -0.0014 0.1455 1 0.0
Ag8 Ag+1 0.1651 0.1852 0.4137 0.0521 0.0
